data_4307329
loop_
_publ_author_name
'Takashi Aridomi'
'Tatsuya Kawamoto'
'Takumi Konno'

_publ_contact_author 'Takumi Konno'
_publ_contact_author_address
;
  Department of Chemistry, Graduate School of Science, Osaka University, 
Toyonaka, Osaka, 560-0043, Japan
;
_publ_contact_author_email ' konno@ch.wani.osaka-u.ac.jp '
_publ_contact_author_fax ' +81-6-6850-5765 '
_publ_contact_author_phone ' +81-6-6850-5765 '
_publ_section_title
;
Controlled Binding of al-Cysteinato Cobalt(III) Octahedron to a Cadmium(II)
Center
;
_journal_name_full 'Inorganic Chemistry'
_journal_page_first 1343
_journal_page_last 1353
_journal_paper_doi 10.1021/ic061868e
_journal_volume 46
_journal_year 2007
_chemical_absolute_configuration rmad
_chemical_formula_sum 'C28 H108 Cd4 Cl13 Co4 N20 Na O20 S4'
_chemical_formula_weight 2342.74
_chemical_name_systematic
; 
 ? 
;
_space_group_IT_number 5
_symmetry_cell_setting monoclinic
_symmetry_Int_Tables_number 5
_symmetry_space_group_name_Hall 'C 2y'
_symmetry_space_group_name_H-M 'C 1 2 1'
_atom_sites_solution_hydrogens geom
_atom_sites_solution_primary direct
_atom_sites_solution_secondary difmap
_audit_creation_method SHELXL-97
_cell_angle_alpha 90.00
_cell_angle_beta 98.2430(10)
_cell_angle_gamma 90.00
_cell_formula_units_Z 4
_cell_length_a 27.0324(14)
_cell_length_b 12.7921(5)
_cell_length_c 23.5524(11)
_cell_measurement_reflns_used 5809
_cell_measurement_temperature 153(2)
_cell_measurement_theta_max 27.5
_cell_measurement_theta_min 3.0
_cell_volume 8060.3(6)
_computing_cell_refinement 'MSC/AFC Diffractometer Control'
_computing_data_collection 'MSC/AFC Diffractometer Control'
_computing_data_reduction ydkr
_computing_structure_refinement 'SHELXL-97 (Sheldrick, 1997)'
_computing_structure_solution 'SHELXL-97 (Sheldrick, 1997)'
_diffrn_ambient_temperature 153(2)
_diffrn_detector_area_resol_mean 7.31
_diffrn_measured_fraction_theta_full 0.546
_diffrn_measured_fraction_theta_max 0.546
_diffrn_measurement_device_type 'Rigaku Mercury'
_diffrn_measurement_method \w
_diffrn_radiation_monochromator graphite
_diffrn_radiation_source 'fine-focus sealed tube'
_diffrn_radiation_type MoK\a
_diffrn_radiation_wavelength 0.71070
_diffrn_reflns_av_R_equivalents 0.0259
_diffrn_reflns_av_sigmaI/netI 0.0788
_diffrn_reflns_limit_h_max 32
_diffrn_reflns_limit_h_min -32
_diffrn_reflns_limit_k_max 15
_diffrn_reflns_limit_k_min -16
_diffrn_reflns_limit_l_max 23
_diffrn_reflns_limit_l_min -28
_diffrn_reflns_number 14024
_diffrn_reflns_theta_full 26.98
_diffrn_reflns_theta_max 26.98
_diffrn_reflns_theta_min 3.01
_exptl_absorpt_coefficient_mu 2.444
_exptl_absorpt_correction_T_max 0.9527
_exptl_absorpt_correction_T_min 0.6406
_exptl_absorpt_correction_type multi-scan
_exptl_absorpt_process_details 'Absorption correction given as multi-scan.'
_exptl_crystal_colour red
_exptl_crystal_density_diffrn 1.931
_exptl_crystal_density_method 'not measured'
_exptl_crystal_description stick
_exptl_crystal_F_000 4688
_exptl_crystal_size_max 0.20
_exptl_crystal_size_mid 0.08
_exptl_crystal_size_min 0.02
_refine_diff_density_max 1.814
_refine_diff_density_min -1.271
_refine_diff_density_rms 0.241
_refine_ls_abs_structure_details 'Flack H D (1983), Acta Cryst. A39, 876-881'
_refine_ls_abs_structure_Flack -0.02(4)
_refine_ls_extinction_method none
_refine_ls_goodness_of_fit_ref 1.279
_refine_ls_hydrogen_treatment constr
_refine_ls_matrix_type full
_refine_ls_number_parameters 535
_refine_ls_number_reflns 8761
_refine_ls_number_restraints 1
_refine_ls_restrained_S_all 1.279
_refine_ls_R_factor_all 0.0774
_refine_ls_R_factor_gt 0.0532
_refine_ls_shift/su_max 0.000
_refine_ls_shift/su_mean 0.000
_refine_ls_structure_factor_coef Fsqd
_refine_ls_weighting_details 'calc w=1/[\s^2^(Fo^2^)+(0.1000P)^2^+0.0000P] where P=(Fo^2^+2Fc^2^)/3'
_refine_ls_weighting_scheme calc
_refine_ls_wR_factor_gt 0.1389
_refine_ls_wR_factor_ref 0.1837
_reflns_number_gt 7252
_reflns_number_total 8761
_reflns_threshold_expression >2sigma(I)
_cod_data_source_file ic061868esi20061121_121855_5.cif
_cod_data_source_block 4Cl.0.25NaCl.3H2O
_cod_database_code 4307329

loop_
_symmetry_equiv_pos_as_xyz
'x, y, z'
'-x, y, -z'
'x+1/2, y+1/2, z'
'-x+1/2, y+1/2, -z'

loop_
_atom_site_label
_atom_site_type_symbol
_atom_site_fract_x
_atom_site_fract_y
_atom_site_fract_z
_atom_site_U_iso_or_equiv
_atom_site_adp_type
_atom_site_occupancy
_atom_site_symmetry_multiplicity
_atom_site_calc_flag
_atom_site_refinement_flags
_atom_site_disorder_assembly
_atom_site_disorder_group
Cd1 Cd 0.22738(5) 0.61676(12) -0.08478(6) 0.0239(3) Uani 1 1 d . . .
Cd2 Cd 0.43661(5) 0.66195(12) 0.22823(7) 0.0274(4) Uani 1 1 d . . .
Cd3 Cd 0.58631(5) 0.15963(12) 0.24018(6) 0.0237(4) Uani 1 1 d . . .
Cd4 Cd 0.76208(5) 0.12023(12) 0.58644(6) 0.0264(4) Uani 1 1 d . . .
Co1 Co 0.25219(9) 0.6728(2) 0.08649(10) 0.0178(6) Uani 1 1 d . . .
Co2 Co 0.58132(9) 0.6141(2) 0.20803(10) 0.0211(6) Uani 1 1 d . . .
Co3 Co 0.43919(9) 0.1100(2) 0.26044(10) 0.0203(6) Uani 1 1 d . . .
Co4 Co 0.76801(9) 0.1697(2) 0.41419(10) 0.0198(6) Uani 1 1 d . . .
Cl1 Cl 0.1281(3) 0.6711(6) -0.0784(3) 0.069(2) Uani 1 1 d . . .
Cl2 Cl 0.2268(2) 0.7065(4) -0.1764(2) 0.0306(12) Uani 1 1 d . . .
Cl3 Cl 0.31523(19) 0.5339(4) -0.0695(2) 0.0280(12) Uani 1 1 d . . .
Cl4 Cl 0.36473(18) 0.5632(4) 0.2544(2) 0.0278(12) Uani 1 1 d . . .
Cl5 Cl 0.4685(2) 0.7473(4) 0.3281(2) 0.0347(13) Uani 1 1 d . . .
Cl6 Cl 0.42175(17) 0.6089(4) 0.1069(2) 0.0296(12) Uani 1 1 d . . .
Cl7 Cl 0.54679(19) 0.2520(4) 0.1459(2) 0.0294(12) Uani 1 1 d . . .
Cl8 Cl 0.6482(2) 0.0493(4) 0.1969(3) 0.0375(14) Uani 1 1 d . . .
Cl9 Cl 0.6152(2) 0.0860(5) 0.3453(3) 0.0566(18) Uani 1 1 d . . .
Cl10 Cl 0.6747(2) 0.0251(5) 0.5506(3) 0.0484(16) Uani 1 1 d . . .
Cl11 Cl 0.7247(2) 0.2139(4) 0.6614(2) 0.0413(15) Uani 1 1 d . . .
Cl12 Cl 0.8555(2) 0.1855(5) 0.6122(3) 0.0473(16) Uani 1 1 d . . .
Cl13 Cl 0.7591(2) 0.2873(4) 0.2540(2) 0.0296(12) Uani 1 1 d . . .
S1 S 0.24828(19) 0.7471(4) -0.0006(2) 0.0208(11) Uani 1 1 d . . .
S2 S 0.51090(18) 0.5338(4) 0.2283(2) 0.0216(11) Uani 1 1 d . . .
S3 S 0.51083(17) 0.0327(4) 0.2400(2) 0.0188(11) Uani 1 1 d . . .
S4 S 0.75408(19) 0.2441(4) 0.4981(2) 0.0228(11) Uani 1 1 d . . .
Na1 Na 0.510(2) 0.310(3) 0.016(2) 0.099(17) Uani 0.30 1 d P . .
Na2 Na 0.4589(8) 0.8030(16) 0.0302(9) 0.103(7) Uani 0.70 1 d P . .
O1 O 0.3059(5) 0.9493(10) 0.1196(6) 0.030(3) Uiso 1 1 d . . .
O2 O 0.3037(5) 0.9829(10) 0.0262(6) 0.029(3) Uiso 1 1 d . . .
O3 O 0.6235(5) 0.3279(11) 0.2614(6) 0.032(4) Uiso 1 1 d . . .
O4 O 0.5493(5) 0.3007(10) 0.2927(5) 0.024(3) Uiso 1 1 d . . .
O5 O 0.4737(5) -0.1991(10) 0.1850(5) 0.024(3) Uiso 1 1 d . . .
O6 O 0.3963(5) -0.1749(10) 0.2033(6) 0.028(3) Uiso 1 1 d . . .
O7 O 0.6982(5) 0.4771(10) 0.4592(6) 0.029(3) Uiso 1 1 d . . .
O8 O 0.7162(5) 0.4531(10) 0.3714(6) 0.026(3) Uiso 1 1 d . . .
O9 O 0.2053(6) 0.9973(11) 0.2177(6) 0.040(4) Uiso 1 1 d . . .
O10 O 0.4194(6) 0.0053(13) 0.0082(7) 0.055(5) Uiso 1 1 d . . .
O11 O 0.3900(8) 0.2673(16) 0.4014(9) 0.082(6) Uiso 1 1 d . . .
O12 O 0.3913(8) 0.4805(17) 0.3835(9) 0.089(7) Uiso 1 1 d . . .
O13 O 0.3176(6) 0.9889(13) 0.2859(7) 0.049(4) Uiso 1 1 d . . .
O14 O 0.4468(12) 0.199(2) 0.5023(14) 0.163(12) Uiso 1 1 d . . .
O15 O 0.1075(7) 0.3707(14) 0.1028(8) 0.058(5) Uiso 1 1 d . . .
O16 O 0.4195(10) 0.371(2) 0.0476(11) 0.113(9) Uiso 1 1 d . . .
O17 O 0.5162(11) 0.116(2) 0.0337(11) 0.144(10) Uiso 1 1 d . . .
O18 O 0.4225(18) -0.007(4) 0.523(2) 0.102(15) Uiso 0.50 1 d P . .
O19 O 0.5790(18) 0.475(4) 0.451(2) 0.096(15) Uiso 0.50 1 d P . .
O20 O 0.4873(15) 0.549(3) 0.4369(16) 0.072(11) Uiso 0.50 1 d P . .
O21 O 0.5000 -0.141(8) 0.5000 0.18(4) Uiso 0.50 2 d SP . .
O22 O 0.546(2) 0.333(5) 0.416(3) 0.15(2) Uiso 0.50 1 d P . .
O23 O 0.545(2) 0.699(4) 0.438(2) 0.034(15) Uiso 0.25 1 d P . .
O24 O 0.572(5) 0.569(10) 0.445(5) 0.15(4) Uiso 0.25 1 d P . .
O25 O 0.506(2) 0.649(5) 0.448(3) 0.056(18) Uiso 0.25 1 d P . .
N1 N 0.2225(5) 0.7970(11) 0.1166(6) 0.017(4) Uiso 1 1 d . . .
H1 H 0.2376 0.8103 0.1534 0.020 Uiso 1 1 calc R . .
H2 H 0.2270 0.8541 0.0942 0.020 Uiso 1 1 calc R . .
N2 N 0.1829(5) 0.6218(13) 0.0675(6) 0.023(3) Uiso 1 1 d . . .
H3 H 0.1786 0.5911 0.0318 0.027 Uiso 1 1 calc R . .
H4 H 0.1765 0.5723 0.0939 0.027 Uiso 1 1 calc R . .
N3 N 0.2594(6) 0.6040(13) 0.1620(6) 0.032(4) Uiso 1 1 d . . .
H5 H 0.2874 0.6288 0.1848 0.038 Uiso 1 1 calc R . .
H6 H 0.2320 0.6183 0.1798 0.038 Uiso 1 1 calc R . .
N4 N 0.2823(6) 0.5424(11) 0.0624(6) 0.020(4) Uiso 1 1 d . . .
H7 H 0.2587 0.5061 0.0381 0.024 Uiso 1 1 calc R . .
H8 H 0.3081 0.5589 0.0424 0.024 Uiso 1 1 calc R . .
N5 N 0.3188(5) 0.7379(11) 0.1045(6) 0.017(4) Uiso 1 1 d . . .
H9 H 0.3204 0.7712 0.1393 0.020 Uiso 1 1 calc R . .
H10 H 0.3424 0.6855 0.1087 0.020 Uiso 1 1 calc R . .
N6 N 0.5700(6) 0.7401(12) 0.2553(6) 0.020(4) Uiso 1 1 d . . .
H11 H 0.5382 0.7654 0.2444 0.024 Uiso 1 1 calc R . .
H12 H 0.5732 0.7219 0.2934 0.024 Uiso 1 1 calc R . .
N7 N 0.6445(6) 0.6861(12) 0.1966(7) 0.031(4) Uiso 1 1 d . . .
H13 H 0.6708 0.6399 0.2021 0.037 Uiso 1 1 calc R . .
H14 H 0.6420 0.7124 0.1600 0.037 Uiso 1 1 calc R . .
N8 N 0.5464(6) 0.6782(14) 0.1389(7) 0.033(4) Uiso 1 1 d . . .
H15 H 0.5126 0.6790 0.1403 0.040 Uiso 1 1 calc R . .
H16 H 0.5570 0.7461 0.1361 0.040 Uiso 1 1 calc R . .
N9 N 0.5922(6) 0.4968(13) 0.1595(7) 0.028(4) Uiso 1 1 d . . .
H17 H 0.6255 0.4938 0.1553 0.034 Uiso 1 1 calc R . .
H18 H 0.5842 0.4359 0.1769 0.034 Uiso 1 1 calc R . .
N10 N 0.6168(6) 0.5388(12) 0.2739(6) 0.023(4) Uiso 1 1 d . . .
H19 H 0.6400 0.4956 0.2610 0.027 Uiso 1 1 calc R . .
H20 H 0.6340 0.5868 0.2983 0.027 Uiso 1 1 calc R . .
N11 N 0.4529(5) 0.2380(11) 0.2183(6) 0.017(4) Uiso 1 1 d . . .
H21 H 0.4796 0.2734 0.2380 0.020 Uiso 1 1 calc R . .
H22 H 0.4605 0.2209 0.1826 0.020 Uiso 1 1 calc R . .
N12 N 0.3757(5) 0.1802(12) 0.2732(6) 0.023(4) Uiso 1 1 d . . .
H23 H 0.3491 0.1534 0.2486 0.028 Uiso 1 1 calc R . .
H24 H 0.3698 0.1699 0.3103 0.028 Uiso 1 1 calc R . .
N13 N 0.4746(6) 0.1662(14) 0.3325(6) 0.032(4) Uiso 1 1 d . . .
H25 H 0.5040 0.1970 0.3260 0.038 Uiso 1 1 calc R . .
H26 H 0.4553 0.2162 0.3468 0.038 Uiso 1 1 calc R . .
N14 N 0.4246(6) -0.0115(13) 0.3066(7) 0.029(4) Uiso 1 1 d . . .
H27 H 0.3910 -0.0266 0.2992 0.034 Uiso 1 1 calc R . .
H28 H 0.4419 -0.0687 0.2963 0.034 Uiso 1 1 calc R . .
N15 N 0.4041(6) 0.0391(12) 0.1909(6) 0.018(4) Uiso 1 1 d . . .
H29 H 0.3778 0.0017 0.2014 0.022 Uiso 1 1 calc R . .
H30 H 0.3909 0.0897 0.1654 0.022 Uiso 1 1 calc R . .
N16 N 0.8324(6) 0.1132(15) 0.4519(7) 0.035(4) Uiso 1 1 d . . .
H31 H 0.8293 0.0878 0.4877 0.042 Uiso 1 1 calc R . .
H32 H 0.8431 0.0598 0.4304 0.042 Uiso 1 1 calc R . .
N17 N 0.8059(6) 0.2892(12) 0.3928(7) 0.024(4) Uiso 1 1 d . . .
H33 H 0.7964 0.3046 0.3547 0.029 Uiso 1 1 calc R . .
H34 H 0.7994 0.3466 0.4141 0.029 Uiso 1 1 calc R . .
N18 N 0.7319(6) 0.0431(12) 0.4281(7) 0.028(4) Uiso 1 1 d . . .
H35 H 0.7415 0.0229 0.4655 0.034 Uiso 1 1 calc R . .
H36 H 0.6983 0.0585 0.4240 0.034 Uiso 1 1 calc R . .
N19 N 0.7761(6) 0.0998(13) 0.3407(6) 0.030(4) Uiso 1 1 d . . .
H37 H 0.7671 0.1453 0.3107 0.036 Uiso 1 1 calc R . .
H38 H 0.8090 0.0817 0.3409 0.036 Uiso 1 1 calc R . .
N20 N 0.7059(5) 0.2414(11) 0.3788(6) 0.013(3) Uiso 1 1 d . . .
H39 H 0.7132 0.2804 0.3482 0.015 Uiso 1 1 calc R . .
H40 H 0.6830 0.1914 0.3646 0.015 Uiso 1 1 calc R . .
C1 C 0.1682(7) 0.7775(14) 0.1162(8) 0.020(4) Uiso 1 1 d . . .
H41 H 0.1629 0.7439 0.1527 0.024 Uiso 1 1 calc R . .
H42 H 0.1501 0.8450 0.1133 0.024 Uiso 1 1 calc R . .
C2 C 0.1480(8) 0.7103(15) 0.0681(9) 0.029(5) Uiso 1 1 d . . .
H43 H 0.1454 0.7495 0.0316 0.035 Uiso 1 1 calc R . .
H44 H 0.1144 0.6847 0.0732 0.035 Uiso 1 1 calc R . .
C3 C 0.2641(7) 0.4835(14) 0.1533(9) 0.024(5) Uiso 1 1 d . . .
H45 H 0.2774 0.4481 0.1897 0.029 Uiso 1 1 calc R . .
H46 H 0.2315 0.4521 0.1377 0.029 Uiso 1 1 calc R . .
C4 C 0.3011(7) 0.4766(14) 0.1100(7) 0.015(4) Uiso 1 1 d . . .
H47 H 0.3346 0.5007 0.1277 0.018 Uiso 1 1 calc R . .
H48 H 0.3039 0.4035 0.0970 0.018 Uiso 1 1 calc R . .
C5 C 0.3140(7) 0.7687(16) 0.0024(8) 0.028(5) Uiso 1 1 d . . .
H49 H 0.3313 0.7021 -0.0034 0.034 Uiso 1 1 calc R . .
H50 H 0.3205 0.8186 -0.0277 0.034 Uiso 1 1 calc R . .
C6 C 0.3326(8) 0.8136(15) 0.0624(8) 0.028(5) Uiso 1 1 d . . .
H51 H 0.3699 0.8172 0.0669 0.033 Uiso 1 1 calc R . .
C7 C 0.3130(8) 0.9231(16) 0.0697(9) 0.027(5) Uiso 1 1 d . . .
C8 C 0.6057(7) 0.8187(15) 0.2472(9) 0.027(5) Uiso 1 1 d . . .
H52 H 0.6107 0.8654 0.2810 0.033 Uiso 1 1 calc R . .
H53 H 0.5930 0.8613 0.2131 0.033 Uiso 1 1 calc R . .
C9 C 0.6526(8) 0.7724(15) 0.2393(9) 0.028(5) Uiso 1 1 d . . .
H54 H 0.6694 0.7447 0.2764 0.034 Uiso 1 1 calc R . .
H55 H 0.6746 0.8262 0.2258 0.034 Uiso 1 1 calc R . .
C10 C 0.5571(7) 0.6164(17) 0.0873(8) 0.030(5) Uiso 1 1 d . . .
H56 H 0.5298 0.6273 0.0551 0.036 Uiso 1 1 calc R . .
H57 H 0.5886 0.6413 0.0752 0.036 Uiso 1 1 calc R . .
C11 C 0.5614(9) 0.5047(18) 0.1014(10) 0.041(6) Uiso 1 1 d . . .
H58 H 0.5778 0.4670 0.0725 0.049 Uiso 1 1 calc R . .
H59 H 0.5278 0.4740 0.1020 0.049 Uiso 1 1 calc R . .
C12 C 0.5364(7) 0.5142(15) 0.3049(8) 0.020(4) Uiso 1 1 d . . .
H60 H 0.5370 0.5815 0.3258 0.024 Uiso 1 1 calc R . .
H61 H 0.5151 0.4646 0.3228 0.024 Uiso 1 1 calc R . .
C13 C 0.5853(7) 0.4740(14) 0.3079(8) 0.020(5) Uiso 1 1 d . . .
H62 H 0.6012 0.4741 0.3489 0.024 Uiso 1 1 calc R . .
C14 C 0.5843(8) 0.3568(17) 0.2847(10) 0.034(6) Uiso 1 1 d . . .
C15 C 0.4061(8) 0.3065(16) 0.2123(9) 0.028(5) Uiso 1 1 d . . .
H63 H 0.4156 0.3802 0.2068 0.034 Uiso 1 1 calc R . .
H64 H 0.3829 0.2844 0.1781 0.034 Uiso 1 1 calc R . .
C16 C 0.3821(8) 0.2987(16) 0.2614(9) 0.033(5) Uiso 1 1 d . . .
H65 H 0.3491 0.3336 0.2546 0.039 Uiso 1 1 calc R . .
H66 H 0.4025 0.3324 0.2946 0.039 Uiso 1 1 calc R . .
C17 C 0.4384(7) 0.0083(16) 0.3672(8) 0.026(5) Uiso 1 1 d . . .
H67 H 0.4458 -0.0584 0.3881 0.032 Uiso 1 1 calc R . .
H68 H 0.4105 0.0432 0.3828 0.032 Uiso 1 1 calc R . .
C18 C 0.4855(9) 0.0797(18) 0.3750(10) 0.046(7) Uiso 1 1 d . . .
H69 H 0.4918 0.1080 0.4145 0.056 Uiso 1 1 calc R . .
H70 H 0.5153 0.0399 0.3675 0.056 Uiso 1 1 calc R . .
C19 C 0.4893(8) 0.0143(16) 0.1647(8) 0.029(5) Uiso 1 1 d . . .
H71 H 0.4890 0.0815 0.1439 0.034 Uiso 1 1 calc R . .
H72 H 0.5112 -0.0354 0.1478 0.034 Uiso 1 1 calc R . .
C20 C 0.4342(7) -0.0314(14) 0.1613(9) 0.023(5) Uiso 1 1 d . . .
H73 H 0.4192 -0.0341 0.1200 0.028 Uiso 1 1 calc R . .
C21 C 0.4368(7) -0.1405(14) 0.1841(8) 0.015(4) Uiso 1 1 d . . .
C22 C 0.8681(10) 0.2010(19) 0.4562(11) 0.055(7) Uiso 1 1 d . . .
H74 H 0.9027 0.1734 0.4624 0.066 Uiso 1 1 calc R . .
H75 H 0.8635 0.2451 0.4896 0.066 Uiso 1 1 calc R . .
C23 C 0.8606(8) 0.2653(16) 0.4033(9) 0.029(5) Uiso 1 1 d . . .
H76 H 0.8707 0.2262 0.3706 0.035 Uiso 1 1 calc R . .
H77 H 0.8804 0.3306 0.4087 0.035 Uiso 1 1 calc R . .
C24 C 0.7390(11) -0.045(2) 0.3906(12) 0.065(8) Uiso 1 1 d . . .
H78 H 0.7098 -0.0931 0.3871 0.078 Uiso 1 1 calc R . .
H79 H 0.7694 -0.0854 0.4058 0.078 Uiso 1 1 calc R . .
C25 C 0.7443(8) 0.0044(16) 0.3323(9) 0.031(5) Uiso 1 1 d . . .
H80 H 0.7596 -0.0466 0.3084 0.037 Uiso 1 1 calc R . .
H81 H 0.7109 0.0231 0.3119 0.037 Uiso 1 1 calc R . .
C26 C 0.6880(7) 0.2628(15) 0.4772(8) 0.023(5) Uiso 1 1 d . . .
H82 H 0.6700 0.1953 0.4767 0.028 Uiso 1 1 calc R . .
H83 H 0.6743 0.3110 0.5039 0.028 Uiso 1 1 calc R . .
C27 C 0.6829(7) 0.3098(14) 0.4170(8) 0.021(5) Uiso 1 1 d . . .
H84 H 0.6463 0.3110 0.4022 0.026 Uiso 1 1 calc R . .
C28 C 0.7013(7) 0.4238(14) 0.4151(8) 0.019(4) Uiso 1 1 d . . .

loop_
_atom_site_aniso_label
_atom_site_aniso_U_11
_atom_site_aniso_U_22
_atom_site_aniso_U_33
_atom_site_aniso_U_23
_atom_site_aniso_U_13
_atom_site_aniso_U_12
Cd1 0.0352(9) 0.0145(7) 0.0217(8) -0.0010(7) 0.0028(6) -0.0052(7)
Cd2 0.0201(8) 0.0174(7) 0.0444(9) 0.0006(8) 0.0041(7) 0.0019(7)
Cd3 0.0191(7) 0.0196(7) 0.0321(8) -0.0013(7) 0.0026(6) -0.0025(7)
Cd4 0.0384(9) 0.0211(8) 0.0197(8) 0.0024(7) 0.0035(7) 0.0036(8)
Co1 0.0211(13) 0.0183(14) 0.0145(13) 0.0003(12) 0.0050(11) 0.0018(12)
Co2 0.0173(13) 0.0186(13) 0.0269(14) 0.0005(14) 0.0016(11) 0.0019(13)
Co3 0.0202(14) 0.0145(13) 0.0254(14) 0.0015(13) 0.0008(11) 0.0008(13)
Co4 0.0255(14) 0.0136(13) 0.0210(14) -0.0028(12) 0.0057(11) 0.0028(13)
Cl1 0.072(5) 0.072(5) 0.064(4) 0.003(4) 0.008(4) -0.006(5)
Cl2 0.035(3) 0.036(3) 0.024(3) 0.009(2) 0.013(2) -0.002(2)
Cl3 0.031(3) 0.022(3) 0.034(3) -0.006(2) 0.013(2) -0.004(2)
Cl4 0.019(3) 0.029(3) 0.035(3) 0.004(2) 0.005(2) -0.003(2)
Cl5 0.032(3) 0.029(3) 0.044(4) -0.007(3) 0.009(3) 0.004(2)
Cl6 0.022(3) 0.030(3) 0.038(3) -0.012(3) 0.010(2) 0.005(3)
Cl7 0.025(3) 0.026(3) 0.034(3) 0.001(2) -0.004(2) -0.004(2)
Cl8 0.036(3) 0.024(3) 0.057(4) 0.007(3) 0.021(3) 0.003(2)
Cl9 0.054(4) 0.052(4) 0.059(4) 0.006(3) -0.011(3) -0.013(3)
Cl10 0.058(4) 0.039(4) 0.049(4) 0.009(3) 0.009(3) -0.009(3)
Cl11 0.051(4) 0.036(3) 0.041(3) -0.006(3) 0.019(3) -0.008(3)
Cl12 0.050(4) 0.047(4) 0.041(3) 0.007(3) -0.005(3) -0.002(3)
Cl13 0.042(3) 0.021(3) 0.025(3) 0.001(2) 0.001(3) 0.001(2)
S1 0.026(3) 0.017(2) 0.019(3) -0.001(2) 0.002(2) 0.003(2)
S2 0.018(3) 0.018(3) 0.030(3) 0.002(2) 0.004(2) 0.005(2)
S3 0.008(2) 0.023(3) 0.025(3) 0.000(2) 0.004(2) 0.000(2)
S4 0.033(3) 0.016(2) 0.019(3) 0.004(2) 0.003(2) 0.002(2)
Na1 0.13(6) 0.06(2) 0.09(5) 0.02(2) -0.04(3) -0.01(3)
Na2 0.114(17) 0.100(15) 0.108(16) 0.015(12) 0.065(14) -0.005(13)

loop_
_atom_type_symbol
_atom_type_description
_atom_type_scat_dispersion_real
_atom_type_scat_dispersion_imag
_atom_type_scat_source
C C 0.0033 0.0016 'International Tables Vol C Tables 4.2.6.8 and 6.1.1.4'
H H 0.0000 0.0000 'International Tables Vol C Tables 4.2.6.8 and 6.1.1.4'
Cd Cd -0.8075 1.2024 'International Tables Vol C Tables 4.2.6.8 and 6.1.1.4'
Cl Cl 0.1484 0.1585 'International Tables Vol C Tables 4.2.6.8 and 6.1.1.4'
Co Co 0.3494 0.9721 'International Tables Vol C Tables 4.2.6.8 and 6.1.1.4'
N N 0.0061 0.0033 'International Tables Vol C Tables 4.2.6.8 and 6.1.1.4'
O O 0.0106 0.0060 'International Tables Vol C Tables 4.2.6.8 and 6.1.1.4'
S S 0.1246 0.1234 'International Tables Vol C Tables 4.2.6.8 and 6.1.1.4'
Na Na 0.0362 0.0249 'International Tables Vol C Tables 4.2.6.8 and 6.1.1.4'

loop_
_geom_angle_atom_site_label_1
_geom_angle_atom_site_label_2
_geom_angle_atom_site_label_3
_geom_angle
_geom_angle_site_symmetry_1
_geom_angle_site_symmetry_3
_geom_angle_publ_flag
O1 Cd1 O2 54.9(4) 4_545 4_545 ?
O1 Cd1 Cl2 99.3(3) 4_545 . ?
O2 Cd1 Cl2 151.2(3) 4_545 . ?
O1 Cd1 Cl3 88.5(3) 4_545 . ?
O2 Cd1 Cl3 91.0(3) 4_545 . ?
Cl2 Cd1 Cl3 101.88(17) . . ?
O1 Cd1 S1 149.2(3) 4_545 . ?
O2 Cd1 S1 94.3(3) 4_545 . ?
Cl2 Cd1 S1 110.26(17) . . ?
Cl3 Cd1 S1 93.58(16) . . ?
O1 Cd1 Cl1 85.7(4) 4_545 . ?
O2 Cd1 Cl1 74.4(4) 4_545 . ?
Cl2 Cd1 Cl1 92.6(2) . . ?
Cl3 Cd1 Cl1 165.1(2) . . ?
S1 Cd1 Cl1 84.52(19) . . ?
C7 Cd1 Cl1 79.3(5) 4_545 . ?
O5 Cd2 O6 55.9(4) 1_565 1_565 ?
O5 Cd2 Cl4 153.9(3) 1_565 . ?
O6 Cd2 Cl4 99.3(3) 1_565 . ?
O5 Cd2 S2 95.7(3) 1_565 . ?
O6 Cd2 S2 151.5(3) 1_565 . ?
Cl4 Cd2 S2 108.27(17) . . ?
O5 Cd2 Cl5 88.1(3) 1_565 . ?
O6 Cd2 Cl5 86.4(3) 1_565 . ?
Cl4 Cd2 Cl5 99.11(18) . . ?
S2 Cd2 Cl5 96.18(17) . . ?
O5 Cd2 Cl6 76.0(3) 1_565 . ?
O6 Cd2 Cl6 88.2(3) 1_565 . ?
Cl4 Cd2 Cl6 97.06(16) . . ?
S2 Cd2 Cl6 81.42(15) . . ?
Cl5 Cd2 Cl6 163.57(17) . . ?
C21 Cd2 Cl6 81.3(4) 1_565 . ?
O3 Cd3 O4 55.2(4) . . ?
O3 Cd3 Cl8 107.8(4) . . ?
O4 Cd3 Cl8 162.0(3) . . ?
O3 Cd3 Cl7 83.1(3) . . ?
O4 Cd3 Cl7 87.1(3) . . ?
Cl8 Cd3 Cl7 97.17(18) . . ?
O3 Cd3 S3 149.8(4) . . ?
O4 Cd3 S3 94.7(3) . . ?
Cl8 Cd3 S3 102.45(17) . . ?
Cl7 Cd3 S3 93.19(16) . . ?
O3 Cd3 Cl9 93.7(4) . . ?
O4 Cd3 Cl9 83.1(3) . . ?
Cl8 Cd3 Cl9 93.2(2) . . ?
Cl7 Cd3 Cl9 169.7(2) . . ?
S3 Cd3 Cl9 84.62(18) . . ?
O8 Cd4 O7 54.3(4) 4_646 4_646 ?
O8 Cd4 Cl11 103.8(3) 4_646 . ?
O7 Cd4 Cl11 158.1(3) 4_646 . ?
O8 Cd4 S4 149.7(3) 4_646 . ?
O7 Cd4 S4 95.5(3) 4_646 . ?
Cl11 Cd4 S4 106.30(18) . . ?
O8 Cd4 Cl12 91.0(3) 4_646 . ?
O7 Cd4 Cl12 82.7(3) 4_646 . ?
Cl11 Cd4 Cl12 99.1(2) . . ?
S4 Cd4 Cl12 87.59(18) . . ?
O8 Cd4 Cl10 83.0(3) 4_646 . ?
O7 Cd4 Cl10 86.8(3) 4_646 . ?
Cl11 Cd4 Cl10 90.8(2) . . ?
S4 Cd4 Cl10 93.22(17) . . ?
Cl12 Cd4 Cl10 169.4(2) . . ?
N1 Co1 N3 91.6(6) . . ?
N1 Co1 N2 85.7(6) . . ?
N3 Co1 N2 91.4(7) . . ?
N1 Co1 N5 89.4(6) . . ?
N3 Co1 N5 91.4(6) . . ?
N2 Co1 N5 174.4(6) . . ?
N1 Co1 N4 175.3(6) . . ?
N3 Co1 N4 83.7(6) . . ?
N2 Co1 N4 94.2(7) . . ?
N5 Co1 N4 90.9(6) . . ?
N1 Co1 S1 91.1(5) . . ?
N3 Co1 S1 176.6(5) . . ?
N2 Co1 S1 90.8(5) . . ?
N5 Co1 S1 86.5(5) . . ?
N4 Co1 S1 93.6(5) . . ?
N9 Co2 N8 85.9(7) . . ?
N9 Co2 N10 89.3(7) . . ?
N8 Co2 N10 175.2(7) . . ?
N9 Co2 N7 94.2(7) . . ?
N8 Co2 N7 90.8(7) . . ?
N10 Co2 N7 90.1(7) . . ?
N9 Co2 N6 177.4(7) . . ?
N8 Co2 N6 91.8(7) . . ?
N10 Co2 N6 93.0(6) . . ?
N7 Co2 N6 84.6(6) . . ?
N9 Co2 S2 88.6(5) . . ?
N8 Co2 S2 92.7(5) . . ?
N10 Co2 S2 86.6(5) . . ?
N7 Co2 S2 175.7(5) . . ?
N6 Co2 S2 92.7(5) . . ?
N13 Co3 N14 85.6(7) . . ?
N13 Co3 N11 91.6(7) . . ?
N14 Co3 N11 176.2(6) . . ?
N13 Co3 N15 174.4(7) . . ?
N14 Co3 N15 89.2(6) . . ?
N11 Co3 N15 93.8(6) . . ?
N13 Co3 N12 91.7(6) . . ?
N14 Co3 N12 91.6(7) . . ?
N11 Co3 N12 86.0(6) . . ?
N15 Co3 N12 90.5(6) . . ?
N13 Co3 S3 91.0(5) . . ?
N14 Co3 S3 91.0(5) . . ?
N11 Co3 S3 91.6(4) . . ?
N15 Co3 S3 87.0(5) . . ?
N12 Co3 S3 176.4(5) . . ?
N18 Co4 N17 173.8(7) . . ?
N18 Co4 N16 93.0(7) . . ?
N17 Co4 N16 86.6(7) . . ?
N18 Co4 N19 83.8(7) . . ?
N17 Co4 N19 90.0(7) . . ?
N16 Co4 N19 91.6(7) . . ?
N18 Co4 N20 92.3(7) . . ?
N17 Co4 N20 88.5(6) . . ?
N16 Co4 N20 173.9(7) . . ?
N19 Co4 N20 92.0(6) . . ?
N18 Co4 S4 93.0(5) . . ?
N17 Co4 S4 93.1(5) . . ?
N16 Co4 S4 90.5(5) . . ?
N19 Co4 S4 176.3(5) . . ?
N20 Co4 S4 86.3(4) . . ?
C5 S1 Co1 96.4(7) . . ?
C5 S1 Cd1 103.7(7) . . ?
Co1 S1 Cd1 113.7(2) . . ?
C12 S2 Co2 93.5(6) . . ?
C12 S2 Cd2 105.4(6) . . ?
Co2 S2 Cd2 112.7(2) . . ?
C19 S3 Co3 95.8(7) . . ?
C19 S3 Cd3 103.0(7) . . ?
Co3 S3 Cd3 114.6(2) . . ?
C26 S4 Co4 95.7(7) . . ?
C26 S4 Cd4 105.4(7) . . ?
Co4 S4 Cd4 115.8(2) . . ?
C7 O1 Cd1 91.0(12) . 4 ?
C7 O2 Cd1 90.7(12) . 4 ?
C14 O3 Cd3 90.0(12) . . ?
C14 O4 Cd3 88.5(13) . . ?
C21 O5 Cd2 94.1(11) . 1_545 ?
C21 O6 Cd2 90.2(10) . 1_545 ?
C28 O7 Cd4 87.6(11) . 4_656 ?
C28 O8 Cd4 90.9(11) . 4_656 ?
C1 N1 Co1 108.5(11) . . ?
C1 N1 H1 110.0 . . ?
Co1 N1 H1 110.0 . . ?
C1 N1 H2 110.0 . . ?
Co1 N1 H2 110.0 . . ?
H1 N1 H2 108.4 . . ?
C2 N2 Co1 109.3(12) . . ?
C2 N2 H3 109.8 . . ?
Co1 N2 H3 109.8 . . ?
C2 N2 H4 109.8 . . ?
Co1 N2 H4 109.8 . . ?
H3 N2 H4 108.3 . . ?
C3 N3 Co1 108.8(11) . . ?
C3 N3 H5 109.9 . . ?
Co1 N3 H5 109.9 . . ?
C3 N3 H6 109.9 . . ?
Co1 N3 H6 109.9 . . ?
H5 N3 H6 108.3 . . ?
C4 N4 Co1 112.6(11) . . ?
C4 N4 H7 109.1 . . ?
Co1 N4 H7 109.1 . . ?
C4 N4 H8 109.1 . . ?
Co1 N4 H8 109.1 . . ?
H7 N4 H8 107.8 . . ?
C6 N5 Co1 116.4(12) . . ?
C6 N5 H9 108.2 . . ?
Co1 N5 H9 108.2 . . ?
C6 N5 H10 108.2 . . ?
Co1 N5 H10 108.2 . . ?
H9 N5 H10 107.3 . . ?
C8 N6 Co2 109.4(12) . . ?
C8 N6 H11 109.8 . . ?
Co2 N6 H11 109.8 . . ?
C8 N6 H12 109.8 . . ?
Co2 N6 H12 109.8 . . ?
H11 N6 H12 108.2 . . ?
C9 N7 Co2 107.3(12) . . ?
C9 N7 H13 110.2 . . ?
Co2 N7 H13 110.2 . . ?
C9 N7 H14 110.2 . . ?
Co2 N7 H14 110.2 . . ?
H13 N7 H14 108.5 . . ?
C10 N8 Co2 109.1(12) . . ?
C10 N8 H15 109.9 . . ?
Co2 N8 H15 109.9 . . ?
C10 N8 H16 109.9 . . ?
Co2 N8 H16 109.9 . . ?
H15 N8 H16 108.3 . . ?
C11 N9 Co2 112.0(13) . . ?
C11 N9 H17 109.2 . . ?
Co2 N9 H17 109.2 . . ?
C11 N9 H18 109.2 . . ?
Co2 N9 H18 109.2 . . ?
H17 N9 H18 107.9 . . ?
C13 N10 Co2 116.4(11) . . ?
C13 N10 H19 108.2 . . ?
Co2 N10 H19 108.2 . . ?
C13 N10 H20 108.2 . . ?
Co2 N10 H20 108.2 . . ?
H19 N10 H20 107.4 . . ?
C15 N11 Co3 108.1(11) . . ?
C15 N11 H21 110.1 . . ?
Co3 N11 H21 110.1 . . ?
C15 N11 H22 110.1 . . ?
Co3 N11 H22 110.1 . . ?
H21 N11 H22 108.4 . . ?
C16 N12 Co3 106.9(11) . . ?
C16 N12 H23 110.3 . . ?
Co3 N12 H23 110.3 . . ?
C16 N12 H24 110.3 . . ?
Co3 N12 H24 110.3 . . ?
H23 N12 H24 108.6 . . ?
C18 N13 Co3 109.5(13) . . ?
C18 N13 H25 109.8 . . ?
Co3 N13 H25 109.8 . . ?
C18 N13 H26 109.8 . . ?
Co3 N13 H26 109.8 . . ?
H25 N13 H26 108.2 . . ?
C17 N14 Co3 111.3(12) . . ?
C17 N14 H27 109.4 . . ?
Co3 N14 H27 109.4 . . ?
C17 N14 H28 109.4 . . ?
Co3 N14 H28 109.4 . . ?
H27 N14 H28 108.0 . . ?
C20 N15 Co3 116.2(12) . . ?
C20 N15 H29 108.2 . . ?
Co3 N15 H29 108.2 . . ?
C20 N15 H30 108.2 . . ?
Co3 N15 H30 108.2 . . ?
H29 N15 H30 107.4 . . ?
C22 N16 Co4 106.2(14) . . ?
C22 N16 H31 110.5 . . ?
Co4 N16 H31 110.5 . . ?
C22 N16 H32 110.5 . . ?
Co4 N16 H32 110.5 . . ?
H31 N16 H32 108.7 . . ?
C23 N17 Co4 110.0(12) . . ?
C23 N17 H33 109.7 . . ?
Co4 N17 H33 109.7 . . ?
C23 N17 H34 109.7 . . ?
Co4 N17 H34 109.7 . . ?
H33 N17 H34 108.2 . . ?
C24 N18 Co4 115.5(15) . . ?
C24 N18 H35 108.4 . . ?
Co4 N18 H35 108.4 . . ?
C24 N18 H36 108.4 . . ?
Co4 N18 H36 108.4 . . ?
H35 N18 H36 107.5 . . ?
C25 N19 Co4 110.6(12) . . ?
C25 N19 H37 109.5 . . ?
Co4 N19 H37 109.5 . . ?
C25 N19 H38 109.5 . . ?
Co4 N19 H38 109.5 . . ?
H37 N19 H38 108.1 . . ?
C27 N20 Co4 115.4(11) . . ?
C27 N20 H39 108.4 . . ?
Co4 N20 H39 108.4 . . ?
C27 N20 H40 108.4 . . ?
Co4 N20 H40 108.4 . . ?
H39 N20 H40 107.5 . . ?
C2 C1 N1 111.1(16) . . ?
C2 C1 H41 109.4 . . ?
N1 C1 H41 109.4 . . ?
C2 C1 H42 109.4 . . ?
N1 C1 H42 109.4 . . ?
H41 C1 H42 108.0 . . ?
C1 C2 N2 106.9(16) . . ?
C1 C2 H43 110.3 . . ?
N2 C2 H43 110.3 . . ?
C1 C2 H44 110.3 . . ?
N2 C2 H44 110.3 . . ?
H43 C2 H44 108.6 . . ?
C4 C3 N3 102.6(14) . . ?
C4 C3 H45 111.3 . . ?
N3 C3 H45 111.3 . . ?
C4 C3 H46 111.3 . . ?
N3 C3 H46 111.3 . . ?
H45 C3 H46 109.2 . . ?
N4 C4 C3 107.2(15) . . ?
N4 C4 H47 110.3 . . ?
C3 C4 H47 110.3 . . ?
N4 C4 H48 110.3 . . ?
C3 C4 H48 110.3 . . ?
H47 C4 H48 108.5 . . ?
C6 C5 S1 106.7(14) . . ?
C6 C5 H49 110.4 . . ?
S1 C5 H49 110.4 . . ?
C6 C5 H50 110.4 . . ?
S1 C5 H50 110.4 . . ?
H49 C5 H50 108.6 . . ?
N5 C6 C7 113.8(17) . . ?
N5 C6 C5 106.9(16) . . ?
C7 C6 C5 112.0(16) . . ?
N5 C6 H51 107.9 . . ?
C7 C6 H51 107.9 . . ?
C5 C6 H51 107.9 . . ?
O1 C7 O2 123.3(19) . . ?
O1 C7 C6 116.9(18) . . ?
O2 C7 C6 119.7(18) . . ?
N6 C8 C9 110.7(17) . . ?
N6 C8 H52 109.5 . . ?
C9 C8 H52 109.5 . . ?
N6 C8 H53 109.5 . . ?
C9 C8 H53 109.5 . . ?
H52 C8 H53 108.1 . . ?
C8 C9 N7 110.2(17) . . ?
C8 C9 H54 109.6 . . ?
N7 C9 H54 109.6 . . ?
C8 C9 H55 109.6 . . ?
N7 C9 H55 109.6 . . ?
H54 C9 H55 108.1 . . ?
C11 C10 N8 110.3(17) . . ?
C11 C10 H56 109.6 . . ?
N8 C10 H56 109.6 . . ?
C11 C10 H57 109.6 . . ?
N8 C10 H57 109.6 . . ?
H56 C10 H57 108.1 . . ?
C10 C11 N9 106.7(17) . . ?
C10 C11 H58 110.4 . . ?
N9 C11 H58 110.4 . . ?
C10 C11 H59 110.4 . . ?
N9 C11 H59 110.4 . . ?
H58 C11 H59 108.6 . . ?
C13 C12 S2 108.2(14) . . ?
C13 C12 H60 110.1 . . ?
S2 C12 H60 110.1 . . ?
C13 C12 H61 110.1 . . ?
S2 C12 H61 110.1 . . ?
H60 C12 H61 108.4 . . ?
C12 C13 N10 111.9(16) . . ?
C12 C13 C14 110.8(16) . . ?
N10 C13 C14 108.7(15) . . ?
C12 C13 H62 108.5 . . ?
N10 C13 H62 108.5 . . ?
C14 C13 H62 108.5 . . ?
O4 C14 O3 126(2) . . ?
O4 C14 C13 118.3(19) . . ?
O3 C14 C13 115.6(18) . . ?
C16 C15 N11 110.9(17) . . ?
C16 C15 H63 109.5 . . ?
N11 C15 H63 109.5 . . ?
C16 C15 H64 109.5 . . ?
N11 C15 H64 109.5 . . ?
H63 C15 H64 108.0 . . ?
C15 C16 N12 107.0(17) . . ?
C15 C16 H65 110.3 . . ?
N12 C16 H65 110.3 . . ?
C15 C16 H66 110.3 . . ?
N12 C16 H66 110.3 . . ?
H65 C16 H66 108.6 . . ?
N14 C17 C18 108.0(17) . . ?
N14 C17 H67 110.1 . . ?
C18 C17 H67 110.1 . . ?
N14 C17 H68 110.1 . . ?
C18 C17 H68 110.1 . . ?
H67 C17 H68 108.4 . . ?
N13 C18 C17 106.1(17) . . ?
N13 C18 H69 110.5 . . ?
C17 C18 H69 110.5 . . ?
N13 C18 H70 110.5 . . ?
C17 C18 H70 110.5 . . ?
H69 C18 H70 108.7 . . ?
C20 C19 S3 105.4(13) . . ?
C20 C19 H71 110.7 . . ?
S3 C19 H71 110.7 . . ?
C20 C19 H72 110.7 . . ?
S3 C19 H72 110.7 . . ?
H71 C19 H72 108.8 . . ?
N15 C20 C21 113.9(16) . . ?
N15 C20 C19 109.4(15) . . ?
C21 C20 C19 109.3(15) . . ?
N15 C20 H73 108.0 . . ?
C21 C20 H73 108.0 . . ?
C19 C20 H73 108.0 . . ?
O5 C21 O6 119.7(16) . . ?
O5 C21 C20 124.3(17) . . ?
O6 C21 C20 115.9(16) . . ?
N16 C22 C23 110.7(19) . . ?
N16 C22 H74 109.5 . . ?
C23 C22 H74 109.5 . . ?
N16 C22 H75 109.5 . . ?
C23 C22 H75 109.5 . . ?
H74 C22 H75 108.1 . . ?
C22 C23 N17 105.4(18) . . ?
C22 C23 H76 110.7 . . ?
N17 C23 H76 110.7 . . ?
C22 C23 H77 110.7 . . ?
N17 C23 H77 110.7 . . ?
H76 C23 H77 108.8 . . ?
N18 C24 C25 105(2) . . ?
N18 C24 H78 110.8 . . ?
C25 C24 H78 110.8 . . ?
N18 C24 H79 110.8 . . ?
C25 C24 H79 110.8 . . ?
H78 C24 H79 108.9 . . ?
N19 C25 C24 110.3(18) . . ?
N19 C25 H80 109.6 . . ?
C24 C25 H80 109.6 . . ?
N19 C25 H81 109.6 . . ?
C24 C25 H81 109.6 . . ?
H80 C25 H81 108.1 . . ?
C27 C26 S4 105.1(13) . . ?
C27 C26 H82 110.7 . . ?
S4 C26 H82 110.7 . . ?
C27 C26 H83 110.7 . . ?
S4 C26 H83 110.7 . . ?
H82 C26 H83 108.8 . . ?
N20 C27 C26 110.3(15) . . ?
N20 C27 C28 112.4(15) . . ?
C26 C27 C28 114.3(15) . . ?
N20 C27 H84 106.4 . . ?
C26 C27 H84 106.4 . . ?
C28 C27 H84 106.4 . . ?
O8 C28 O7 127.0(18) . . ?
O8 C28 C27 117.6(16) . . ?
O7 C28 C27 115.4(16) . . ?

loop_
_geom_bond_atom_site_label_1
_geom_bond_atom_site_label_2
_geom_bond_distance
_geom_bond_site_symmetry_2
_geom_bond_publ_flag
Cd1 O1 2.421(13) 4_545 ?
Cd1 O2 2.423(13) 4_545 ?
Cd1 Cl2 2.441(5) . ?
Cd1 Cl3 2.578(5) . ?
Cd1 S1 2.590(5) . ?
Cd1 Cl1 2.797(7) . ?
Cd2 O5 2.344(13) 1_565 ?
Cd2 O6 2.389(13) 1_565 ?
Cd2 Cl4 2.469(5) . ?
Cd2 S2 2.592(5) . ?
Cd2 Cl5 2.625(6) . ?
Cd2 Cl6 2.909(5) . ?
Cd3 O3 2.398(14) . ?
Cd3 O4 2.479(13) . ?
Cd3 Cl8 2.513(6) . ?
Cd3 Cl7 2.605(5) . ?
Cd3 S3 2.607(5) . ?
Cd3 Cl9 2.660(7) . ?
Cd4 O8 2.394(13) 4_646 ?
Cd4 O7 2.447(13) 4_646 ?
Cd4 Cl11 2.467(6) . ?
Cd4 S4 2.599(5) . ?
Cd4 Cl12 2.647(6) . ?
Cd4 Cl10 2.683(7) . ?
Co1 N1 1.958(15) . ?
Co1 N3 1.968(15) . ?
Co1 N2 1.972(14) . ?
Co1 N5 1.974(14) . ?
Co1 N4 1.976(15) . ?
Co1 S1 2.250(5) . ?
Co2 N9 1.935(16) . ?
Co2 N8 1.943(16) . ?
Co2 N10 1.957(15) . ?
Co2 N7 1.992(16) . ?
Co2 N6 2.006(15) . ?
Co2 S2 2.273(6) . ?
Co3 N13 1.962(15) . ?
Co3 N14 1.969(16) . ?
Co3 N11 1.978(14) . ?
Co3 N15 1.990(14) . ?
Co3 N12 1.998(15) . ?
Co3 S3 2.286(5) . ?
Co4 N18 1.943(16) . ?
Co4 N17 1.947(16) . ?
Co4 N16 1.974(16) . ?
Co4 N19 1.988(15) . ?
Co4 N20 1.988(14) . ?
Co4 S4 2.274(5) . ?
S1 C5 1.79(2) . ?
S2 C12 1.854(18) . ?
S3 C19 1.80(2) . ?
S4 C26 1.801(19) . ?
O1 C7 1.26(2) . ?
O1 Cd1 2.421(13) 4 ?
O2 C7 1.27(2) . ?
O2 Cd1 2.423(13) 4 ?
O3 C14 1.31(2) . ?
O4 C14 1.22(2) . ?
O5 C21 1.25(2) . ?
O5 Cd2 2.344(13) 1_545 ?
O6 C21 1.32(2) . ?
O6 Cd2 2.389(13) 1_545 ?
O7 C28 1.25(2) . ?
O7 Cd4 2.447(13) 4_656 ?
O8 C28 1.22(2) . ?
O8 Cd4 2.394(13) 4_656 ?
N1 C1 1.49(2) . ?
N1 H1 0.9200 . ?
N1 H2 0.9200 . ?
N2 C2 1.48(2) . ?
N2 H3 0.9200 . ?
N2 H4 0.9200 . ?
N3 C3 1.56(2) . ?
N3 H5 0.9200 . ?
N3 H6 0.9200 . ?
N4 C4 1.43(2) . ?
N4 H7 0.9200 . ?
N4 H8 0.9200 . ?
N5 C6 1.47(2) . ?
N5 H9 0.9200 . ?
N5 H10 0.9200 . ?
N6 C8 1.43(2) . ?
N6 H11 0.9200 . ?
N6 H12 0.9200 . ?
N7 C9 1.49(2) . ?
N7 H13 0.9200 . ?
N7 H14 0.9200 . ?
N8 C10 1.51(2) . ?
N8 H15 0.9200 . ?
N8 H16 0.9200 . ?
N9 C11 1.50(3) . ?
N9 H17 0.9200 . ?
N9 H18 0.9200 . ?
N10 C13 1.50(2) . ?
N10 H19 0.9200 . ?
N10 H20 0.9200 . ?
N11 C15 1.53(2) . ?
N11 H21 0.9200 . ?
N11 H22 0.9200 . ?
N12 C16 1.56(2) . ?
N12 H23 0.9200 . ?
N12 H24 0.9200 . ?
N13 C18 1.49(3) . ?
N13 H25 0.9200 . ?
N13 H26 0.9200 . ?
N14 C17 1.45(2) . ?
N14 H27 0.9200 . ?
N14 H28 0.9200 . ?
N15 C20 1.46(2) . ?
N15 H29 0.9200 . ?
N15 H30 0.9200 . ?
N16 C22 1.47(3) . ?
N16 H31 0.9200 . ?
N16 H32 0.9200 . ?
N17 C23 1.49(2) . ?
N17 H33 0.9200 . ?
N17 H34 0.9200 . ?
N18 C24 1.46(3) . ?
N18 H35 0.9200 . ?
N18 H36 0.9200 . ?
N19 C25 1.49(2) . ?
N19 H37 0.9200 . ?
N19 H38 0.9200 . ?
N20 C27 1.46(2) . ?
N20 H39 0.9200 . ?
N20 H40 0.9200 . ?
C1 C2 1.46(3) . ?
C1 H41 0.9900 . ?
C1 H42 0.9900 . ?
C2 H43 0.9900 . ?
C2 H44 0.9900 . ?
C3 C4 1.53(3) . ?
C3 H45 0.9900 . ?
C3 H46 0.9900 . ?
C4 H47 0.9900 . ?
C4 H48 0.9900 . ?
C5 C6 1.54(3) . ?
C5 H49 0.9900 . ?
C5 H50 0.9900 . ?
C6 C7 1.52(3) . ?
C6 H51 1.0000 . ?
C8 C9 1.43(3) . ?
C8 H52 0.9900 . ?
C8 H53 0.9900 . ?
C9 H54 0.9900 . ?
C9 H55 0.9900 . ?
C10 C11 1.47(3) . ?
C10 H56 0.9900 . ?
C10 H57 0.9900 . ?
C11 H58 0.9900 . ?
C11 H59 0.9900 . ?
C12 C13 1.41(3) . ?
C12 H60 0.9900 . ?
C12 H61 0.9900 . ?
C13 C14 1.59(3) . ?
C13 H62 1.0000 . ?
C15 C16 1.41(3) . ?
C15 H63 0.9900 . ?
C15 H64 0.9900 . ?
C16 H65 0.9900 . ?
C16 H66 0.9900 . ?
C17 C18 1.56(3) . ?
C17 H67 0.9900 . ?
C17 H68 0.9900 . ?
C18 H69 0.9900 . ?
C18 H70 0.9900 . ?
C19 C20 1.59(3) . ?
C19 H71 0.9900 . ?
C19 H72 0.9900 . ?
C20 C21 1.49(3) . ?
C20 H73 1.0000 . ?
C22 C23 1.48(3) . ?
C22 H74 0.9900 . ?
C22 H75 0.9900 . ?
C23 H76 0.9900 . ?
C23 H77 0.9900 . ?
C24 C25 1.54(3) . ?
C24 H78 0.9900 . ?
C24 H79 0.9900 . ?
C25 H80 0.9900 . ?
C25 H81 0.9900 . ?
C26 C27 1.53(3) . ?
C26 H82 0.9900 . ?
C26 H83 0.9900 . ?
C27 C28 1.54(3) . ?
C27 H84 1.0000 . ?

loop_
_geom_hbond_atom_site_label_D
_geom_hbond_atom_site_label_H
_geom_hbond_atom_site_label_A
_geom_hbond_distance_DH
_geom_hbond_distance_HA
_geom_hbond_distance_DA
_geom_hbond_angle_DHA
_geom_hbond_site_symmetry_A
N2 H3 O2 0.92 2.05 2.90(2) 152.5 4_545
N4 H7 O2 0.92 2.12 2.99(2) 157.7 4_545
N4 H8 Cl3 0.92 2.69 3.353(16) 129.9 .
N11 H21 O4 0.92 2.15 3.032(19) 159.8 .
N13 H25 O4 0.92 2.04 2.91(2) 157.7 .
N6 H11 O5 0.92 2.12 2.980(19) 154.9 1_565
N8 H15 O5 0.92 2.23 2.85(2) 124.3 1_565
N6 H11 Cl5 0.92 2.93 3.440(16) 116.8 .
N16 H31 O7 0.92 2.10 2.93(2) 150.9 4_646
N18 H35 O7 0.92 2.31 3.15(2) 151.8 4_646
N18 H35 Cl10 0.92 2.88 3.470(18) 122.9 .

loop_
_geom_torsion_atom_site_label_1
_geom_torsion_atom_site_label_2
_geom_torsion_atom_site_label_3
_geom_torsion_atom_site_label_4
_geom_torsion
_geom_torsion_site_symmetry_1
_geom_torsion_site_symmetry_2
_geom_torsion_site_symmetry_3
_geom_torsion_site_symmetry_4
_geom_torsion_publ_flag
N1 Co1 S1 C5 108.5(8) . . . . ?
N2 Co1 S1 C5 -165.8(8) . . . . ?
N5 Co1 S1 C5 19.2(8) . . . . ?
N4 Co1 S1 C5 -71.6(8) . . . . ?
N1 Co1 S1 Cd1 -143.5(5) . . . . ?
N2 Co1 S1 Cd1 -57.8(5) . . . . ?
N5 Co1 S1 Cd1 127.2(5) . . . . ?
N4 Co1 S1 Cd1 36.5(5) . . . . ?
O1 Cd1 S1 C5 122.3(10) 4_545 . . . ?
O2 Cd1 S1 C5 120.5(8) 4_545 . . . ?
Cl2 Cd1 S1 C5 -74.9(7) . . . . ?
Cl3 Cd1 S1 C5 29.2(7) . . . . ?
Cl1 Cd1 S1 C5 -165.7(7) . . . . ?
O1 Cd1 S1 Co1 18.8(7) 4_545 . . . ?
O2 Cd1 S1 Co1 17.0(4) 4_545 . . . ?
Cl2 Cd1 S1 Co1 -178.3(2) . . . . ?
Cl3 Cd1 S1 Co1 -74.3(2) . . . . ?
Cl1 Cd1 S1 Co1 90.9(3) . . . . ?
N9 Co2 S2 C12 114.0(8) . . . . ?
N8 Co2 S2 C12 -160.2(8) . . . . ?
N10 Co2 S2 C12 24.6(8) . . . . ?
N6 Co2 S2 C12 -68.2(8) . . . . ?
N9 Co2 S2 Cd2 -137.8(5) . . . . ?
N8 Co2 S2 Cd2 -51.9(5) . . . . ?
N10 Co2 S2 Cd2 132.8(5) . . . . ?
N6 Co2 S2 Cd2 40.0(5) . . . . ?
O5 Cd2 S2 C12 113.1(7) 1_565 . . . ?
O6 Cd2 S2 C12 118.2(9) 1_565 . . . ?
Cl4 Cd2 S2 C12 -77.4(7) . . . . ?
Cl5 Cd2 S2 C12 24.3(7) . . . . ?
Cl6 Cd2 S2 C12 -172.1(7) . . . . ?
O5 Cd2 S2 Co2 12.5(4) 1_565 . . . ?
O6 Cd2 S2 Co2 17.6(8) 1_565 . . . ?
Cl4 Cd2 S2 Co2 -177.9(2) . . . . ?
Cl5 Cd2 S2 Co2 -76.2(2) . . . . ?
Cl6 Cd2 S2 Co2 87.4(2) . . . . ?
N13 Co3 S3 C19 -162.1(9) . . . . ?
N14 Co3 S3 C19 112.3(8) . . . . ?
N11 Co3 S3 C19 -70.5(8) . . . . ?
N15 Co3 S3 C19 23.2(8) . . . . ?
N13 Co3 S3 Cd3 -55.0(5) . . . . ?
N14 Co3 S3 Cd3 -140.6(5) . . . . ?
N11 Co3 S3 Cd3 36.7(5) . . . . ?
N15 Co3 S3 Cd3 130.3(5) . . . . ?
O3 Cd3 S3 C19 113.4(10) . . . . ?
O4 Cd3 S3 C19 119.1(8) . . . . ?
Cl8 Cd3 S3 C19 -66.3(7) . . . . ?
Cl7 Cd3 S3 C19 31.7(7) . . . . ?
Cl9 Cd3 S3 C19 -158.4(7) . . . . ?
O3 Cd3 S3 Co3 10.7(8) . . . . ?
O4 Cd3 S3 Co3 16.4(4) . . . . ?
Cl8 Cd3 S3 Co3 -169.0(2) . . . . ?
Cl7 Cd3 S3 Co3 -71.0(2) . . . . ?
Cl9 Cd3 S3 Co3 98.9(3) . . . . ?
N18 Co4 S4 C26 -69.3(8) . . . . ?
N17 Co4 S4 C26 111.1(8) . . . . ?
N16 Co4 S4 C26 -162.3(8) . . . . ?
N20 Co4 S4 C26 22.9(8) . . . . ?
N18 Co4 S4 Cd4 40.9(5) . . . . ?
N17 Co4 S4 Cd4 -138.7(5) . . . . ?
N16 Co4 S4 Cd4 -52.1(6) . . . . ?
N20 Co4 S4 Cd4 133.0(5) . . . . ?
O8 Cd4 S4 C26 111.4(9) 4_646 . . . ?
O7 Cd4 S4 C26 116.9(7) 4_646 . . . ?
Cl11 Cd4 S4 C26 -61.9(7) . . . . ?
Cl12 Cd4 S4 C26 -160.8(7) . . . . ?
Cl10 Cd4 S4 C26 29.8(7) . . . . ?
O8 Cd4 S4 Co4 7.2(8) 4_646 . . . ?
O7 Cd4 S4 Co4 12.6(4) 4_646 . . . ?
Cl11 Cd4 S4 Co4 -166.2(2) . . . . ?
Cl12 Cd4 S4 Co4 95.0(3) . . . . ?
Cl10 Cd4 S4 Co4 -74.5(3) . . . . ?
O4 Cd3 O3 C14 -3.0(11) . . . . ?
Cl8 Cd3 O3 C14 -176.4(11) . . . . ?
Cl7 Cd3 O3 C14 88.3(11) . . . . ?
S3 Cd3 O3 C14 3.9(15) . . . . ?
Cl9 Cd3 O3 C14 -81.9(12) . . . . ?
O3 Cd3 O4 C14 3.2(12) . . . . ?
Cl8 Cd3 O4 C14 24.0(19) . . . . ?
Cl7 Cd3 O4 C14 -80.3(12) . . . . ?
S3 Cd3 O4 C14 -173.3(12) . . . . ?
Cl9 Cd3 O4 C14 102.7(12) . . . . ?
N3 Co1 N1 C1 -83.4(12) . . . . ?
N2 Co1 N1 C1 7.8(11) . . . . ?
N5 Co1 N1 C1 -174.9(12) . . . . ?
S1 Co1 N1 C1 98.6(11) . . . . ?
N1 Co1 N2 C2 17.5(12) . . . . ?
N3 Co1 N2 C2 109.0(13) . . . . ?
N4 Co1 N2 C2 -167.2(12) . . . . ?
S1 Co1 N2 C2 -73.5(12) . . . . ?
N1 Co1 N3 C3 159.1(12) . . . . ?
N2 Co1 N3 C3 73.3(12) . . . . ?
N5 Co1 N3 C3 -111.5(12) . . . . ?
N4 Co1 N3 C3 -20.7(12) . . . . ?
N3 Co1 N4 C4 -9.9(13) . . . . ?
N2 Co1 N4 C4 -100.8(13) . . . . ?
N5 Co1 N4 C4 81.5(12) . . . . ?
S1 Co1 N4 C4 168.1(12) . . . . ?
N1 Co1 N5 C6 -81.8(13) . . . . ?
N3 Co1 N5 C6 -173.4(13) . . . . ?
N4 Co1 N5 C6 102.9(13) . . . . ?
S1 Co1 N5 C6 9.3(12) . . . . ?
N8 Co2 N6 C8 -80.0(13) . . . . ?
N10 Co2 N6 C8 100.5(13) . . . . ?
N7 Co2 N6 C8 10.6(13) . . . . ?
S2 Co2 N6 C8 -172.8(12) . . . . ?
N9 Co2 N7 C9 -168.5(12) . . . . ?
N8 Co2 N7 C9 105.6(13) . . . . ?
N10 Co2 N7 C9 -79.2(13) . . . . ?
N6 Co2 N7 C9 13.8(12) . . . . ?
N9 Co2 N8 C10 -12.5(13) . . . . ?
N7 Co2 N8 C10 81.6(13) . . . . ?
N6 Co2 N8 C10 166.2(13) . . . . ?
S2 Co2 N8 C10 -100.9(12) . . . . ?
N8 Co2 N9 C11 -11.5(14) . . . . ?
N10 Co2 N9 C11 167.8(14) . . . . ?
N7 Co2 N9 C11 -102.1(14) . . . . ?
S2 Co2 N9 C11 81.2(14) . . . . ?
N9 Co2 N10 C13 -92.4(13) . . . . ?
N7 Co2 N10 C13 173.4(13) . . . . ?
N6 Co2 N10 C13 88.8(13) . . . . ?
S2 Co2 N10 C13 -3.8(12) . . . . ?
N13 Co3 N11 C15 -99.5(12) . . . . ?
N15 Co3 N11 C15 82.4(12) . . . . ?
N12 Co3 N11 C15 -7.9(12) . . . . ?
S3 Co3 N11 C15 169.5(11) . . . . ?
N13 Co3 N12 C16 74.0(12) . . . . ?
N14 Co3 N12 C16 159.6(12) . . . . ?
N11 Co3 N12 C16 -17.5(12) . . . . ?
N15 Co3 N12 C16 -111.2(12) . . . . ?
N14 Co3 N13 C18 18.1(14) . . . . ?
N11 Co3 N13 C18 -164.5(14) . . . . ?
N12 Co3 N13 C18 109.5(14) . . . . ?
S3 Co3 N13 C18 -72.9(13) . . . . ?
N13 Co3 N14 C17 9.7(13) . . . . ?
N15 Co3 N14 C17 -172.4(13) . . . . ?
N12 Co3 N14 C17 -81.9(13) . . . . ?
S3 Co3 N14 C17 100.6(13) . . . . ?
N14 Co3 N15 C20 -87.0(13) . . . . ?
N11 Co3 N15 C20 95.5(13) . . . . ?
N12 Co3 N15 C20 -178.5(13) . . . . ?
S3 Co3 N15 C20 4.1(12) . . . . ?
N18 Co4 N16 C22 -171.4(14) . . . . ?
N17 Co4 N16 C22 14.8(14) . . . . ?
N19 Co4 N16 C22 104.7(14) . . . . ?
S4 Co4 N16 C22 -78.4(14) . . . . ?
N16 Co4 N17 C23 12.4(13) . . . . ?
N19 Co4 N17 C23 -79.1(13) . . . . ?
N20 Co4 N17 C23 -171.1(13) . . . . ?
S4 Co4 N17 C23 102.7(12) . . . . ?
N16 Co4 N18 C24 -76.0(17) . . . . ?
N19 Co4 N18 C24 15.2(16) . . . . ?
N20 Co4 N18 C24 107.0(16) . . . . ?
S4 Co4 N18 C24 -166.6(16) . . . . ?
N18 Co4 N19 C25 9.8(13) . . . . ?
N17 Co4 N19 C25 -170.8(13) . . . . ?
N16 Co4 N19 C25 102.6(13) . . . . ?
N20 Co4 N19 C25 -82.3(13) . . . . ?
N18 Co4 N20 C27 97.0(13) . . . . ?
N17 Co4 N20 C27 -89.2(13) . . . . ?
N19 Co4 N20 C27 -179.1(12) . . . . ?
S4 Co4 N20 C27 4.1(12) . . . . ?
Co1 N1 C1 C2 -32.6(18) . . . . ?
N1 C1 C2 N2 47(2) . . . . ?
Co1 N2 C2 C1 -39.0(18) . . . . ?
Co1 N3 C3 C4 44.7(16) . . . . ?
Co1 N4 C4 C3 38.5(17) . . . . ?
N3 C3 C4 N4 -52.6(17) . . . . ?
Co1 S1 C5 C6 -44.7(13) . . . . ?
Cd1 S1 C5 C6 -161.1(12) . . . . ?
Co1 N5 C6 C7 83.8(18) . . . . ?
Co1 N5 C6 C5 -40.5(19) . . . . ?
S1 C5 C6 N5 56.6(18) . . . . ?
S1 C5 C6 C7 -68.7(19) . . . . ?
Cd1 O1 C7 O2 2(2) 4 . . . ?
Cd1 O1 C7 C6 -176.7(16) 4 . . . ?
Cd1 O2 C7 O1 -2(2) 4 . . . ?
Cd1 O2 C7 C6 176.6(17) 4 . . . ?
N5 C6 C7 O1 28(3) . . . . ?
C5 C6 C7 O1 149.0(18) . . . . ?
N5 C6 C7 O2 -151.2(18) . . . . ?
C5 C6 C7 O2 -30(3) . . . . ?
Co2 N6 C8 C9 -34.4(19) . . . . ?
N6 C8 C9 N7 48(2) . . . . ?
Co2 N7 C9 C8 -36.5(19) . . . . ?
Co2 N8 C10 C11 35(2) . . . . ?
N8 C10 C11 N9 -44(2) . . . . ?
Co2 N9 C11 C10 33(2) . . . . ?
Co2 S2 C12 C13 -46.7(13) . . . . ?
Cd2 S2 C12 C13 -161.3(12) . . . . ?
S2 C12 C13 N10 51.4(18) . . . . ?
S2 C12 C13 C14 -70.0(18) . . . . ?
Co2 N10 C13 C12 -28(2) . . . . ?
Co2 N10 C13 C14 94.5(16) . . . . ?
Cd3 O4 C14 O3 -6(2) . . . . ?
Cd3 O4 C14 C13 178.5(17) . . . . ?
Cd3 O3 C14 O4 6(2) . . . . ?
Cd3 O3 C14 C13 -178.2(15) . . . . ?
C12 C13 C14 O4 -33(3) . . . . ?
N10 C13 C14 O4 -156.7(18) . . . . ?
C12 C13 C14 O3 150.7(18) . . . . ?
N10 C13 C14 O3 27(2) . . . . ?
Co3 N11 C15 C16 35.6(19) . . . . ?
N11 C15 C16 N12 -51(2) . . . . ?
Co3 N12 C16 C15 41.6(18) . . . . ?
Co3 N14 C17 C18 -33.8(19) . . . . ?
Co3 N13 C18 C17 -39.6(19) . . . . ?
N14 C17 C18 N13 48(2) . . . . ?
Co3 S3 C19 C20 -45.5(12) . . . . ?
Cd3 S3 C19 C20 -162.5(11) . . . . ?
Co3 N15 C20 C21 87.1(17) . . . . ?
Co3 N15 C20 C19 -35.5(18) . . . . ?
S3 C19 C20 N15 55.4(17) . . . . ?
S3 C19 C20 C21 -70.0(17) . . . . ?
Cd2 O5 C21 O6 -1.8(17) 1_545 . . . ?
Cd2 O5 C21 C20 179.3(16) 1_545 . . . ?
Cd2 O6 C21 O5 1.7(17) 1_545 . . . ?
Cd2 O6 C21 C20 -179.3(14) 1_545 . . . ?
N15 C20 C21 O5 -147.3(17) . . . . ?
C19 C20 C21 O5 -25(3) . . . . ?
N15 C20 C21 O6 34(2) . . . . ?
C19 C20 C21 O6 156.4(16) . . . . ?
Co4 N16 C22 C23 -40(2) . . . . ?
N16 C22 C23 N17 51(2) . . . . ?
Co4 N17 C23 C22 -36.4(19) . . . . ?
Co4 N18 C24 C25 -35(2) . . . . ?
Co4 N19 C25 C24 -31(2) . . . . ?
N18 C24 C25 N19 41(2) . . . . ?
Co4 S4 C26 C27 -46.3(13) . . . . ?
Cd4 S4 C26 C27 -165.1(11) . . . . ?
Co4 N20 C27 C26 -36.9(18) . . . . ?
Co4 N20 C27 C28 91.9(15) . . . . ?
S4 C26 C27 N20 56.8(17) . . . . ?
S4 C26 C27 C28 -71.0(18) . . . . ?
Cd4 O8 C28 O7 5(2) 4_656 . . . ?
Cd4 O8 C28 C27 -177.0(15) 4_656 . . . ?
Cd4 O7 C28 O8 -5(2) 4_656 . . . ?
Cd4 O7 C28 C27 177.1(14) 4_656 . . . ?
N20 C27 C28 O8 26(2) . . . . ?
C26 C27 C28 O8 152.9(17) . . . . ?
N20 C27 C28 O7 -155.3(16) . . . . ?
C26 C27 C28 O7 -29(2) . . . . ?
